data_8000113
loop_
_publ_author_name
'Chen, Jinxi'
'Ohba, Masaaki'
'Kitagawa, Susumu'

_publ_section_title
;
 Two New Coordination Polymers Based on Hexanuclear Metal Cluster Cores
;
_journal_issue 5
_journal_name_full 'Chemistry Letters'
_journal_page_first 526
_journal_paper_doi 10.1246/cl.2006.526
_journal_volume 35
_journal_year 2006
_chemical_formula_sum 'C7 H9 Mn N O5'
_chemical_formula_weight 242.09
_space_group_IT_number 147
_symmetry_cell_setting trigonal
_symmetry_space_group_name_Hall '-P 3'
_symmetry_space_group_name_H-M 'P -3'
_atom_sites_solution_hydrogens geom
_atom_sites_solution_primary direct
_atom_sites_solution_secondary difmap
_audit_creation_method SHELXL-97
_cell_angle_alpha 90.00
_cell_angle_beta 90.00
_cell_angle_gamma 120.00
_cell_formula_units_Z 6
_cell_length_a 14.2146(10)
_cell_length_b 14.2146(10)
_cell_length_c 8.1976(8)
_cell_measurement_temperature 293(2)
_cell_volume 1434.5(2)
_computing_structure_refinement 'SHELXL-97 (Sheldrick, 1997)'
_computing_structure_solution 'SHELXS-97 (Sheldrick, 1990)'
_diffrn_ambient_temperature 293(2)
_diffrn_measured_fraction_theta_full 0.977
_diffrn_measured_fraction_theta_max 0.977
_diffrn_radiation_monochromator graphite
_diffrn_radiation_source 'fine-focus sealed tube'
_diffrn_radiation_type MoK\a
_diffrn_radiation_wavelength 0.71070
_diffrn_reflns_av_R_equivalents 0.0367
_diffrn_reflns_av_sigmaI/netI 0.0219
_diffrn_reflns_limit_h_max 18
_diffrn_reflns_limit_h_min -18
_diffrn_reflns_limit_k_max 18
_diffrn_reflns_limit_k_min -18
_diffrn_reflns_limit_l_max 9
_diffrn_reflns_limit_l_min -10
_diffrn_reflns_number 11189
_diffrn_reflns_theta_full 27.47
_diffrn_reflns_theta_max 27.47
_diffrn_reflns_theta_min 3.31
_exptl_absorpt_coefficient_mu 1.375
_exptl_crystal_density_diffrn 1.681
_exptl_crystal_density_method 'not measured'
_exptl_crystal_F_000 738
_refine_diff_density_max 0.664
_refine_diff_density_min -0.343
_refine_diff_density_rms 0.059
_refine_ls_extinction_method none
_refine_ls_goodness_of_fit_ref 1.134
_refine_ls_hydrogen_treatment mixed
_refine_ls_matrix_type full
_refine_ls_number_parameters 163
_refine_ls_number_reflns 2151
_refine_ls_number_restraints 0
_refine_ls_restrained_S_all 1.134
_refine_ls_R_factor_all 0.0267
_refine_ls_R_factor_gt 0.0262
_refine_ls_shift/su_max 0.000
_refine_ls_shift/su_mean 0.000
_refine_ls_structure_factor_coef Fsqd
_refine_ls_weighting_details 'calc w=1/[\s^2^(Fo^2^)+(0.0362P)^2^+0.4092P] where P=(Fo^2^+2Fc^2^)/3'
_refine_ls_weighting_scheme calc
_refine_ls_wR_factor_gt 0.0670
_refine_ls_wR_factor_ref 0.0675
_reflns_number_gt 2110
_reflns_number_total 2151
_reflns_threshold_expression >2sigma(I)
_cod_data_source_file 35-526sup1.cif
_cod_data_source_block shelxl
_cod_original_sg_symbol_H-M P-3
_cod_database_code 8000113

loop_
_symmetry_equiv_pos_as_xyz
'x, y, z'
'-y, x-y, z'
'-x+y, -x, z'
'-x, -y, -z'
'y, -x+y, -z'
'x-y, x, -z'

loop_
_atom_site_label
_atom_site_type_symbol
_atom_site_fract_x
_atom_site_fract_y
_atom_site_fract_z
_atom_site_U_iso_or_equiv
_atom_site_adp_type
_atom_site_occupancy
_atom_site_symmetry_multiplicity
_atom_site_calc_flag
Mn1 Mn 0.236412(14) 0.013324(14) 0.10241(2) 0.01917(9) Uani 1 1 d
O1 O 0.12843(7) -0.25098(8) 0.01726(14) 0.0292(2) Uani 1 1 d
O2 O 0.10369(8) -0.08873(8) 0.26914(13) 0.0293(2) Uani 1 1 d
O3 O 0.28772(7) -0.10371(7) 0.07516(14) 0.0283(2) Uani 1 1 d
O4 O -0.04798(7) -0.18505(8) 0.12349(12) 0.0249(2) Uani 1 1 d
O5 O 0.33136(9) 0.07367(10) 0.33220(14) 0.0385(3) Uani 1 1 d
N1 N 0.39848(12) 0.03879(13) 0.55949(17) 0.0401(3) Uani 1 1 d
C1 C 0.22911(10) -0.20244(10) 0.03995(16) 0.0199(2) Uani 1 1 d
C4 C 0.00414(10) -0.14532(11) 0.25408(18) 0.0245(3) Uani 1 1 d
C5 C 0.32637(14) 0.01127(14) 0.4409(2) 0.0368(3) Uani 1 1 d
C6 C 0.48942(19) 0.1488(2) 0.5686(3) 0.0564(5) Uani 1 1 d
C7 C 0.3838(2) -0.0358(2) 0.6921(3) 0.0564(5) Uani 1 1 d
C2 C 0.28336(9) -0.27016(9) 0.02947(15) 0.0177(2) Uani 1 1 d
C3 C 0.39629(9) -0.22059(9) 0.02874(16) 0.0185(2) Uani 1 1 d
H4 H -0.0411(16) -0.1624(15) 0.352(2) 0.036(5) Uiso 1 1 d
H6A H 0.506(2) 0.181(2) 0.463(3) 0.063(7) Uiso 1 1 d
H5 H 0.2658(18) -0.0684(18) 0.444(2) 0.047(6) Uiso 1 1 d
H7A H 0.383(2) 0.000(2) 0.795(3) 0.059(6) Uiso 1 1 d
H7B H 0.455(2) -0.040(2) 0.697(3) 0.078(8) Uiso 1 1 d
H7C H 0.322(3) -0.110(3) 0.669(4) 0.087(11) Uiso 1 1 d
H6C H 0.472(2) 0.194(3) 0.633(4) 0.090(10) Uiso 1 1 d
H6B H 0.560(2) 0.150(3) 0.609(4) 0.085(9) Uiso 1 1 d
H3 H 0.4396(14) -0.1439(14) 0.0292(19) 0.021(4) Uiso 1 1 d

loop_
_atom_site_aniso_label
_atom_site_aniso_U_11
_atom_site_aniso_U_22
_atom_site_aniso_U_33
_atom_site_aniso_U_23
_atom_site_aniso_U_13
_atom_site_aniso_U_12
Mn1 0.01268(11) 0.01160(11) 0.03321(16) -0.00022(6) -0.00027(6) 0.00606(7)
O1 0.0142(4) 0.0192(4) 0.0562(7) 0.0036(4) -0.0035(4) 0.0099(3)
O2 0.0167(4) 0.0277(5) 0.0365(5) 0.0018(4) -0.0015(4) 0.0058(4)
O3 0.0185(4) 0.0139(4) 0.0546(7) -0.0019(4) -0.0008(4) 0.0098(3)
O4 0.0145(4) 0.0255(5) 0.0340(5) -0.0038(4) -0.0011(3) 0.0093(4)
O5 0.0347(6) 0.0343(6) 0.0424(6) -0.0047(5) -0.0125(5) 0.0142(5)
N1 0.0416(8) 0.0509(9) 0.0337(7) -0.0057(6) -0.0051(6) 0.0276(7)
C1 0.0153(5) 0.0154(5) 0.0317(6) 0.0034(4) 0.0020(4) 0.0097(4)
C4 0.0177(6) 0.0227(6) 0.0316(7) 0.0019(5) 0.0015(5) 0.0090(5)
C5 0.0333(8) 0.0394(8) 0.0394(9) -0.0036(7) -0.0031(6) 0.0194(7)
C6 0.0494(11) 0.0608(13) 0.0478(12) -0.0156(10) -0.0165(9) 0.0193(10)
C7 0.0771(15) 0.0742(15) 0.0369(10) 0.0017(9) -0.0015(9) 0.0521(13)
C2 0.0143(5) 0.0143(5) 0.0265(6) -0.0005(4) -0.0012(4) 0.0087(4)
C3 0.0138(5) 0.0114(5) 0.0292(6) 0.0010(4) 0.0001(4) 0.0055(4)

loop_
_atom_type_symbol
_atom_type_description
_atom_type_scat_dispersion_real
_atom_type_scat_dispersion_imag
_atom_type_scat_source
Mn Mn 0.3368 0.7283 'International Tables Vol C Tables 4.2.6.8 and 6.1.1.4'
C C 0.0033 0.0016 'International Tables Vol C Tables 4.2.6.8 and 6.1.1.4'
O O 0.0106 0.0060 'International Tables Vol C Tables 4.2.6.8 and 6.1.1.4'
N N 0.0061 0.0033 'International Tables Vol C Tables 4.2.6.8 and 6.1.1.4'
H H 0.0000 0.0000 'International Tables Vol C Tables 4.2.6.8 and 6.1.1.4'

loop_
_geom_angle_atom_site_label_1
_geom_angle_atom_site_label_2
_geom_angle_atom_site_label_3
_geom_angle
_geom_angle_site_symmetry_1
_geom_angle_site_symmetry_3
O1 Mn1 O3 89.06(4) 6 .
O1 Mn1 O2 168.96(4) 6 .
O3 Mn1 O2 93.78(4) . .
O1 Mn1 O4 89.58(4) 6 2
O3 Mn1 O4 178.30(4) . 2
O2 Mn1 O4 87.74(4) . 2
O1 Mn1 O5 86.05(4) 6 .
O3 Mn1 O5 90.65(4) . .
O2 Mn1 O5 83.26(4) . .
O4 Mn1 O5 90.29(4) 2 .
O1 Mn1 O4 95.36(4) 6 6
O3 Mn1 O4 90.28(4) . 6
O2 Mn1 O4 95.29(4) . 6
O4 Mn1 O4 88.82(4) 2 6
O5 Mn1 O4 178.32(4) . 6
C1 O1 Mn1 138.19(8) . 5
C4 O2 Mn1 134.10(10) . .
C1 O3 Mn1 126.89(8) . .
C4 O4 Mn1 121.52(8) . 3
C4 O4 Mn1 126.90(8) . 5
Mn1 O4 Mn1 111.45(4) 3 5
C5 O5 Mn1 121.92(11) . .
C5 N1 C6 119.91(16) . .
C5 N1 C7 121.65(18) . .
C6 N1 C7 118.17(18) . .
O1 C1 O3 125.86(11) . .
O1 C1 C2 116.62(10) . .
O3 C1 C2 117.49(10) . .
O2 C4 O4 126.92(13) . .
O5 C5 N1 124.12(16) . .
C3 C2 C3 119.64(11) 2_545 .
C3 C2 C1 119.93(10) 2_545 .
C3 C2 C1 120.35(10) . .
C2 C3 C2 120.35(11) 3_655 .

loop_
_geom_bond_atom_site_label_1
_geom_bond_atom_site_label_2
_geom_bond_distance
_geom_bond_site_symmetry_2
Mn1 O1 2.1084(9) 6
Mn1 O3 2.1359(9) .
Mn1 O2 2.1897(10) .
Mn1 O4 2.2228(9) 2
Mn1 O5 2.2244(11) .
Mn1 O4 2.2254(10) 6
O1 C1 1.2536(15) .
O1 Mn1 2.1084(9) 5
O2 C4 1.2355(16) .
O3 C1 1.2562(15) .
O4 C4 1.2631(17) .
O4 Mn1 2.2228(9) 3
O4 Mn1 2.2254(10) 5
O5 C5 1.234(2) .
N1 C5 1.322(2) .
N1 C6 1.450(3) .
N1 C7 1.459(3) .
C1 C2 1.5069(15) .
C2 C3 1.3934(15) 2_545
C2 C3 1.3937(15) .
C3 C2 1.3934(15) 3_655
